data_1556446
loop_
_publ_author_name
'Van Megen, M.'
'Reiss, G.J.'

_publ_section_title
;
 I62- Anion Composed of Two Asymmetric Triiodide Moieties: A Competition
 between Halogen and Hydrogen Bond
;
_journal_name_full Inorganics
_journal_page_first 3
_journal_page_last 13
_journal_paper_doi 10.3390/inorganics1010003
_journal_volume 1
_journal_year 2013
_chemical_formula_moiety 'C8 H22 N2, 2(I3)'
_chemical_formula_sum 'C8 H22 I6 N2'
_chemical_formula_weight 907.68
_space_group_IT_number 2
_space_group_name_Hall '-P 1'
_space_group_name_H-M_alt 'P -1'
_symmetry_cell_setting triclinic
_symmetry_space_group_name_Hall '-P 1'
_symmetry_space_group_name_H-M 'P -1'
_atom_sites_solution_hydrogens geom
_atom_sites_solution_primary direct
_atom_sites_solution_secondary difmap
_cell_angle_alpha 76.531(2)
_cell_angle_beta 78.842(2)
_cell_angle_gamma 84.574(2)
_cell_formula_units_Z 1
_cell_length_a 6.20008(14)
_cell_length_b 7.0452(2)
_cell_length_c 12.5770(3)
_cell_measurement_reflns_used 12262
_cell_measurement_temperature 100(1)
_cell_measurement_theta_max 32.2744
_cell_measurement_theta_min 2.9668
_cell_volume 523.46(2)
_computing_cell_refinement
;
CrysAlisPro, Oxford Diffraction Ltd.,
Version 1.171.33.52 (release 06-11-2009 CrysAlis171 .NET)
;
_computing_data_collection
;
CrysAlisPro, Oxford Diffraction Ltd.,
Version 1.171.33.52 (release 06-11-2009 CrysAlis171 .NET)
;
_computing_data_reduction
;
CrysAlisPro, Oxford Diffraction Ltd.,
Version 1.171.33.52 (release 06-11-2009 CrysAlis171 .NET)
;
_computing_structure_refinement 'SHELXL-97 (Sheldrick, 2008)'
_computing_structure_solution 'SHELXS-97 (Sheldrick, 2008)'
_diffrn_ambient_temperature 100(1)
_diffrn_detector_area_resol_mean 16.2711
_diffrn_measured_fraction_theta_full 1.000
_diffrn_measured_fraction_theta_max 1.000
_diffrn_measurement_device_type 'Xcalibur, Eos'
_diffrn_measurement_method '\w scans'
_diffrn_radiation_monochromator graphite
_diffrn_radiation_source 'fine-focus sealed tube'
_diffrn_radiation_type MoK\a
_diffrn_radiation_wavelength 0.71073
_diffrn_reflns_av_R_equivalents 0.0000
_diffrn_reflns_av_sigmaI/netI 0.0183
_diffrn_reflns_limit_h_max 8
_diffrn_reflns_limit_h_min -8
_diffrn_reflns_limit_k_max 9
_diffrn_reflns_limit_k_min -9
_diffrn_reflns_limit_l_max 17
_diffrn_reflns_limit_l_min -17
_diffrn_reflns_number 5489
_diffrn_reflns_theta_full 28.99
_diffrn_reflns_theta_max 28.99
_diffrn_reflns_theta_min 2.98
_diffrn_standards_decay_% 0
_exptl_absorpt_coefficient_mu 8.888
_exptl_absorpt_correction_T_max 0.850
_exptl_absorpt_correction_T_min 0.102
_exptl_absorpt_correction_type analytical
_exptl_absorpt_process_details
;
CrysAlisPro, Oxford Diffraction Ltd., Version 1.171.34.44 
Analytical numeric absorption correction using a multifaceted 
crystal model based on expressions derived by 
R.C. Clark & J.S. Reid (Clark & Reid, 1995).  
;
_exptl_crystal_colour black-brown
_exptl_crystal_density_diffrn 2.879
_exptl_crystal_density_method 'not measured'
_exptl_crystal_description plate
_exptl_crystal_F_000 402
_exptl_crystal_size_max 0.4973
_exptl_crystal_size_mid 0.2828
_exptl_crystal_size_min 0.0180
_refine_diff_density_max 1.530
_refine_diff_density_min -1.058
_refine_diff_density_rms 0.265
_refine_ls_extinction_coef 0.0022(3)
_refine_ls_extinction_expression Fc^*^=kFc[1+0.001xFc^2^\l^3^/sin(2\q)]^-1/4^
_refine_ls_extinction_method SHELXL
_refine_ls_goodness_of_fit_ref 1.668
_refine_ls_hydrogen_treatment mixed
_refine_ls_matrix_type full
_refine_ls_number_parameters 87
_refine_ls_number_reflns 5489
_refine_ls_number_restraints 9
_refine_ls_restrained_S_all 1.667
_refine_ls_R_factor_all 0.0355
_refine_ls_R_factor_gt 0.0341
_refine_ls_shift/su_max 0.001
_refine_ls_shift/su_mean 0.000
_refine_ls_structure_factor_coef Fsqd
_refine_ls_weighting_details 'calc w=1/[\s^2^(Fo^2^)+(0.015P)^2^+2.5P] where P=(Fo^2^+2Fc^2^)/3'
_refine_ls_weighting_scheme calc
_refine_ls_wR_factor_gt 0.0885
_refine_ls_wR_factor_ref 0.0888
_reflns_number_gt 5185
_reflns_number_total 5489
_reflns_threshold_expression >2sigma(I)
_cod_data_source_file inorganics-01-00003-s002.cif
_cod_data_source_block DAOHI
_cod_depositor_comments
;
The following automatic conversions were performed:

data name '_atom_site_symetry_multiplicity' was replaced with
'_atom_site_symmetry_multiplicity' as specified in the replacement
file 'data/replacement-values/replacement_tags.lst'.

Automatic conversion script
Id: cif_correct_tags 9268 2022-04-12 08:56:07Z antanas 
;
_cod_original_sg_symbol_H-M P-1
_cod_database_code 1556446

loop_
_symmetry_equiv_pos_as_xyz
'x, y, z'
'-x, -y, -z'

loop_
_atom_site_label
_atom_site_type_symbol
_atom_site_fract_x
_atom_site_fract_y
_atom_site_fract_z
_atom_site_U_iso_or_equiv
_atom_site_adp_type
_atom_site_occupancy
_atom_site_symmetry_multiplicity
_atom_site_calc_flag
_atom_site_refinement_flags
_atom_site_disorder_assembly
_atom_site_disorder_group
I1 I 0.20401(5) 0.24805(5) 0.45477(3) 0.01542(8) Uani 1 1 d . . .
I2 I -0.12127(5) 0.34587(4) 0.28037(3) 0.01450(8) Uani 1 1 d . . .
I3 I -0.39664(5) 0.42562(5) 0.12413(3) 0.01893(9) Uani 1 1 d . . .
N1 N 0.6391(7) 0.2404(7) 0.6075(4) 0.0194(9) Uani 1 1 d D . .
H11 H 0.672(7) 0.362(2) 0.604(3) 0.028(11) Uiso 1 1 d D . .
H12 H 0.516(4) 0.239(7) 0.582(3) 0.028(11) Uiso 1 1 d D . .
H13 H 0.752(5) 0.177(6) 0.572(3) 0.028(11) Uiso 1 1 d D . .
C1 C 0.6047(8) 0.1366(7) 0.7276(4) 0.0166(9) Uani 1 1 d D . .
H1A H 0.5795 0.0001 0.7346 0.020 Uiso 1 1 calc R . .
H1B H 0.4767 0.1949 0.7685 0.020 Uiso 1 1 calc R . .
C2 C 0.8077(8) 0.1533(7) 0.7748(4) 0.0163(9) Uani 1 1 d . . .
H2A H 0.8274 0.2901 0.7701 0.020 Uiso 1 1 calc R . .
H2B H 0.9357 0.1029 0.7299 0.020 Uiso 1 1 calc R . .
C3 C 0.7938(8) 0.0416(7) 0.8962(4) 0.0152(9) Uani 1 1 d . . .
H3A H 0.6678 0.0933 0.9416 0.018 Uiso 1 1 calc R . .
H3B H 0.7723 -0.0951 0.9014 0.018 Uiso 1 1 calc R . .
C4 C 1.0020(8) 0.0584(7) 0.9405(4) 0.0163(9) Uani 1 1 d . . .
H4A H 1.0197 0.1949 0.9377 0.020 Uiso 1 1 calc R . .
H4B H 1.1283 0.0124 0.8926 0.020 Uiso 1 1 calc R . .

loop_
_atom_site_aniso_label
_atom_site_aniso_U_11
_atom_site_aniso_U_22
_atom_site_aniso_U_33
_atom_site_aniso_U_23
_atom_site_aniso_U_13
_atom_site_aniso_U_12
I1 0.01413(14) 0.01612(15) 0.01710(15) -0.00260(11) -0.00606(11) -0.00209(10)
I2 0.01453(14) 0.01358(14) 0.01581(15) -0.00280(11) -0.00365(11) -0.00186(10)
I3 0.02241(16) 0.01722(15) 0.01926(16) -0.00324(12) -0.01030(12) 0.00015(11)
N1 0.019(2) 0.018(2) 0.022(2) -0.0003(17) -0.0105(17) -0.0029(16)
C1 0.018(2) 0.012(2) 0.018(2) -0.0003(17) -0.0037(18) -0.0028(16)
C2 0.013(2) 0.017(2) 0.021(2) -0.0061(18) -0.0040(18) -0.0020(16)
C3 0.015(2) 0.017(2) 0.013(2) -0.0008(17) -0.0020(17) -0.0036(17)
C4 0.015(2) 0.021(2) 0.012(2) -0.0015(18) -0.0004(17) -0.0044(17)

loop_
_atom_type_symbol
_atom_type_description
_atom_type_scat_dispersion_real
_atom_type_scat_dispersion_imag
_atom_type_scat_source
C C 0.0033 0.0016 'International Tables Vol C Tables 4.2.6.8 and 6.1.1.4'
H H 0.0000 0.0000 'International Tables Vol C Tables 4.2.6.8 and 6.1.1.4'
N N 0.0061 0.0033 'International Tables Vol C Tables 4.2.6.8 and 6.1.1.4'
I I -0.4742 1.8119 'International Tables Vol C Tables 4.2.6.8 and 6.1.1.4'

loop_
_geom_angle_atom_site_label_1
_geom_angle_atom_site_label_2
_geom_angle_atom_site_label_3
_geom_angle
_geom_angle_site_symmetry_1
_geom_angle_site_symmetry_3
C1 N1 H11 107(3) . .
C1 N1 H12 108(3) . .
H11 N1 H12 111(3) . .
C1 N1 H13 107(3) . .
H11 N1 H13 110(3) . .
H12 N1 H13 112(3) . .
N1 C1 C2 108.8(4) . .
N1 C1 H1A 109.9 . .
C2 C1 H1A 109.9 . .
N1 C1 H1B 109.9 . .
C2 C1 H1B 109.9 . .
H1A C1 H1B 108.3 . .
C1 C2 C3 112.9(4) . .
C1 C2 H2A 109.0 . .
C3 C2 H2A 109.0 . .
C1 C2 H2B 109.0 . .
C3 C2 H2B 109.0 . .
H2A C2 H2B 107.8 . .
C4 C3 C2 111.6(4) . .
C4 C3 H3A 109.3 . .
C2 C3 H3A 109.3 . .
C4 C3 H3B 109.3 . .
C2 C3 H3B 109.3 . .
H3A C3 H3B 108.0 . .
C3 C4 C4 113.0(5) . 2_757
C3 C4 H4A 109.0 . .
C4 C4 H4A 109.0 2_757 .
C3 C4 H4B 109.0 . .
C4 C4 H4B 109.0 2_757 .
H4A C4 H4B 107.8 . .

loop_
_geom_bond_atom_site_label_1
_geom_bond_atom_site_label_2
_geom_bond_distance
_geom_bond_site_symmetry_2
I2 I3 2.7739(4) .
N1 C1 1.500(6) .
N1 H11 0.893(8) .
N1 H12 0.885(8) .
N1 H13 0.891(8) .
C1 C2 1.516(6) .
C1 H1A 0.9700 .
C1 H1B 0.9700 .
C2 C3 1.537(7) .
C2 H2A 0.9700 .
C2 H2B 0.9700 .
C3 C4 1.526(6) .
C3 H3A 0.9700 .
C3 H3B 0.9700 .
C4 C4 1.528(9) 2_757
C4 H4A 0.9700 .
C4 H4B 0.9700 .

loop_
_geom_hbond_atom_site_label_D
_geom_hbond_atom_site_label_H
_geom_hbond_atom_site_label_A
_geom_hbond_distance_DH
_geom_hbond_distance_HA
_geom_hbond_distance_DA
_geom_hbond_angle_DHA
_geom_hbond_site_symmetry_A
N1 H12 I1 0.885(8) 2.727(13) 3.592(4) 166(4) .
N1 H11 I1 0.893(8) 2.810(12) 3.688(4) 168(4) 2_666
N1 H13 I1 0.891(8) 2.93(3) 3.653(5) 139(4) 1_655

loop_
_geom_torsion_atom_site_label_1
_geom_torsion_atom_site_label_2
_geom_torsion_atom_site_label_3
_geom_torsion_atom_site_label_4
_geom_torsion
_geom_torsion_site_symmetry_1
_geom_torsion_site_symmetry_2
_geom_torsion_site_symmetry_3
_geom_torsion_site_symmetry_4
N1 C1 C2 C3 -176.8(4) . . . .
C1 C2 C3 C4 179.0(4) . . . .
C2 C3 C4 C4 -177.5(5) . . . 2_757
